data_2233124
loop_
_publ_author_name
'Deng, Gui-Ming'
'Chen, Zhen'
'Wang, Chao-Run'
'Zhang, He-Ming'

_publ_section_title
;
 (<i>E</i>)-<i>N</i>'-[(<i>E</i>)-3-Phenylallylidene]benzohydrazide
;
_journal_coeditor_code CV5216
_journal_issue 1
_journal_name_full 'Acta Crystallographica Section E'
_journal_page_first o160
_journal_paper_doi 10.1107/S1600536811053645
_journal_volume 68
_journal_year 2012
_chemical_formula_iupac 'C16 H14 N2 O'
_chemical_formula_moiety 'C16 H14 N2 O'
_chemical_formula_sum 'C16 H14 N2 O'
_chemical_formula_weight 250.29
_chemical_name_systematic
;
(<i>E</i>)-<i>N</i>'-[(<i>E</i>)-3-Phenylallylidene]benzohydrazide
;
_space_group_IT_number 33
_symmetry_cell_setting orthorhombic
_symmetry_space_group_name_Hall 'P 2c -2n'
_symmetry_space_group_name_H-M 'P n a 21'
_atom_sites_solution_hydrogens geom
_atom_sites_solution_primary direct
_atom_sites_solution_secondary difmap
_audit_creation_method SHELXL-97
_cell_angle_alpha 90.00
_cell_angle_beta 90.00
_cell_angle_gamma 90.00
_cell_formula_units_Z 4
_cell_length_a 8.427(3)
_cell_length_b 10.439(4)
_cell_length_c 15.724(6)
_cell_measurement_reflns_used 968
_cell_measurement_temperature 296(2)
_cell_measurement_theta_max 3.186
_cell_measurement_theta_min 0.515
_cell_volume 1383.2(9)
_computing_cell_refinement 'SAINT-Plus (Bruker, 2003)'
_computing_data_collection 'SMART (Bruker, 2001)'
_computing_data_reduction 'SAINT-Plus (Bruker, 2003)'
_computing_molecular_graphics 'SHELXTL (Sheldrick, 2008)'
_computing_publication_material 'SHELXTL (Sheldrick, 2008)'
_computing_structure_refinement 'SHELXTL (Sheldrick, 2008)'
_computing_structure_solution 'SHELXTL (Sheldrick, 2008)'
_diffrn_ambient_temperature 296(2)
_diffrn_measured_fraction_theta_full 0.995
_diffrn_measured_fraction_theta_max 0.995
_diffrn_measurement_device_type 'Bruker APEXII CCD'
_diffrn_measurement_method 'phi and omega scans'
_diffrn_radiation_monochromator graphite
_diffrn_radiation_source 'fine-focus sealed tube'
_diffrn_radiation_type MoK\a
_diffrn_radiation_wavelength 0.71073
_diffrn_reflns_av_R_equivalents 0.0399
_diffrn_reflns_av_sigmaI/netI 0.0417
_diffrn_reflns_limit_h_max 11
_diffrn_reflns_limit_h_min -11
_diffrn_reflns_limit_k_max 13
_diffrn_reflns_limit_k_min -12
_diffrn_reflns_limit_l_max 20
_diffrn_reflns_limit_l_min -14
_diffrn_reflns_number 6868
_diffrn_reflns_theta_full 28.17
_diffrn_reflns_theta_max 28.17
_diffrn_reflns_theta_min 2.34
_exptl_absorpt_coefficient_mu 0.076
_exptl_absorpt_correction_type none
_exptl_crystal_colour yellow
_exptl_crystal_density_diffrn 1.202
_exptl_crystal_density_method 'not measured'
_exptl_crystal_description block
_exptl_crystal_F_000 528.0
_exptl_crystal_size_max 0.16
_exptl_crystal_size_mid 0.13
_exptl_crystal_size_min 0.10
_refine_diff_density_max 0.094
_refine_diff_density_min -0.124
_refine_ls_extinction_method none
_refine_ls_goodness_of_fit_ref 1.011
_refine_ls_hydrogen_treatment mixed
_refine_ls_matrix_type full
_refine_ls_number_parameters 176
_refine_ls_number_reflns 1761
_refine_ls_number_restraints 1
_refine_ls_restrained_S_all 1.011
_refine_ls_R_factor_all 0.1009
_refine_ls_R_factor_gt 0.0406
_refine_ls_shift/su_max 0.000
_refine_ls_shift/su_mean 0.000
_refine_ls_structure_factor_coef Fsqd
_refine_ls_weighting_details 'calc w=1/[\s^2^(Fo^2^)+(0.0355P)^2^] where P=(Fo^2^+2Fc^2^)/3'
_refine_ls_weighting_scheme calc
_refine_ls_wR_factor_gt 0.0779
_refine_ls_wR_factor_ref 0.0957
_reflns_number_gt 1361
_reflns_number_total 1761
_reflns_threshold_expression I>2sigma(I)
_cod_data_source_file cv5216.cif
_cod_data_source_block I
_cod_database_code 2233124
_cod_database_fobs_code 2233124

loop_
_symmetry_equiv_pos_as_xyz
'x, y, z'
'-x, -y, z+1/2'
'x+1/2, -y+1/2, z'
'-x+1/2, y+1/2, z+1/2'

loop_
_atom_site_type_symbol
_atom_site_label
_atom_site_fract_x
_atom_site_fract_y
_atom_site_fract_z
_atom_site_U_iso_or_equiv
_atom_site_adp_type
_atom_site_calc_flag
_atom_site_refinement_flags
_atom_site_occupancy
_atom_site_symmetry_multiplicity
C C1 1.0668(3) 0.6483(2) 0.48249(16) 0.0652(6) Uani d . 1 1
C C2 0.9616(3) 0.7307(2) 0.44374(17) 0.0759(7) Uani d . 1 1
H H2 0.9252 0.8027 0.4727 0.091 Uiso calc R 1 1
C C3 0.9099(3) 0.7064(3) 0.36146(18) 0.0946(9) Uani d . 1 1
H H3 0.8373 0.7612 0.3357 0.114 Uiso calc R 1 1
C C4 0.9659(4) 0.6012(4) 0.3178(2) 0.0980(9) Uani d . 1 1
H H4 0.9308 0.5851 0.2628 0.118 Uiso calc R 1 1
C C5 1.0721(4) 0.5212(3) 0.3549(2) 0.0919(8) Uani d . 1 1
H H5 1.1107 0.4508 0.3251 0.110 Uiso calc R 1 1
C C6 1.1229(3) 0.5441(3) 0.4371(2) 0.0832(7) Uani d . 1 1
H H6 1.1957 0.4889 0.4622 0.100 Uiso calc R 1 1
C C7 1.1258(3) 0.6639(2) 0.57099(17) 0.0686(6) Uani d . 1 1
C C8 0.9802(3) 0.8064(2) 0.75525(16) 0.0697(7) Uani d . 1 1
H H8 0.8937 0.8469 0.7302 0.084 Uiso calc R 1 1
C C9 1.0068(3) 0.8183(2) 0.84500(16) 0.0689(7) Uani d . 1 1
H H9 1.0972 0.7808 0.8680 0.083 Uiso calc R 1 1
C C10 0.9088(3) 0.8803(2) 0.89690(17) 0.0720(7) Uani d . 1 1
H H10 0.8252 0.9235 0.8710 0.086 Uiso calc R 1 1
C C11 0.9157(3) 0.8892(2) 0.98938(17) 0.0670(6) Uani d . 1 1
C C12 1.0264(3) 0.8252(3) 1.03800(18) 0.0859(8) Uani d . 1 1
H H12 1.1026 0.7750 1.0112 0.103 Uiso calc R 1 1
C C13 1.0268(4) 0.8341(3) 1.1250(2) 0.1066(10) Uani d . 1 1
H H13 1.1025 0.7899 1.1565 0.128 Uiso calc R 1 1
C C14 0.9169(5) 0.9073(3) 1.1655(2) 0.1060(11) Uani d . 1 1
H H14 0.9170 0.9130 1.2245 0.127 Uiso calc R 1 1
C C15 0.8062(4) 0.9724(3) 1.1190(2) 0.1051(11) Uani d . 1 1
H H15 0.7315 1.0233 1.1465 0.126 Uiso calc R 1 1
C C16 0.8049(3) 0.9630(2) 1.03158(18) 0.0849(8) Uani d . 1 1
H H16 0.7284 1.0070 1.0006 0.102 Uiso calc R 1 1
H H1A 0.938(3) 0.761(2) 0.6107(14) 0.062(7) Uiso d . 1 1
N N1 1.0322(3) 0.7305(2) 0.62472(13) 0.0713(6) Uani d . 1 1
N N2 1.0757(2) 0.7398(2) 0.70954(13) 0.0714(6) Uani d . 1 1
O O1 1.25170(19) 0.61572(17) 0.59406(13) 0.0867(5) Uani d . 1 1

loop_
_atom_site_aniso_label
_atom_site_aniso_U_11
_atom_site_aniso_U_22
_atom_site_aniso_U_33
_atom_site_aniso_U_12
_atom_site_aniso_U_13
_atom_site_aniso_U_23
C1 0.0605(13) 0.0711(14) 0.0640(16) -0.0100(13) 0.0033(13) 0.0047(13)
C2 0.0778(15) 0.0902(17) 0.0597(16) 0.0012(13) 0.0077(16) 0.0089(15)
C3 0.094(2) 0.125(2) 0.064(2) 0.0053(19) -0.0004(17) 0.0212(19)
C4 0.108(2) 0.125(2) 0.0611(19) -0.021(2) 0.0000(18) 0.0016(19)
C5 0.107(2) 0.0881(18) 0.080(2) -0.0092(18) -0.0003(17) -0.0115(18)
C6 0.0847(16) 0.0818(16) 0.083(2) -0.0035(14) -0.0061(17) -0.0025(16)
C7 0.0635(14) 0.0725(15) 0.0697(18) -0.0098(13) -0.0013(14) 0.0004(14)
C8 0.0603(14) 0.0779(17) 0.0708(18) -0.0045(13) -0.0098(14) 0.0068(14)
C9 0.0631(14) 0.0798(17) 0.0639(17) -0.0003(13) -0.0082(13) 0.0039(13)
C10 0.0632(15) 0.0773(16) 0.0756(18) 0.0023(14) -0.0107(14) 0.0051(14)
C11 0.0671(14) 0.0620(13) 0.0718(18) -0.0046(13) -0.0022(15) 0.0013(12)
C12 0.0867(18) 0.0919(18) 0.079(2) 0.0115(17) -0.0065(16) 0.0057(18)
C13 0.139(3) 0.106(2) 0.075(2) 0.012(2) -0.015(2) 0.011(2)
C14 0.166(3) 0.0823(19) 0.069(2) -0.018(2) 0.009(2) 0.0045(17)
C15 0.138(3) 0.081(2) 0.097(3) 0.000(2) 0.030(2) -0.0086(18)
C16 0.0878(19) 0.0784(16) 0.088(2) 0.0029(16) 0.0050(16) -0.0050(15)
N1 0.0655(13) 0.0850(15) 0.0634(15) -0.0003(12) -0.0073(13) 0.0041(12)
N2 0.0702(12) 0.0839(13) 0.0601(14) -0.0021(11) -0.0045(11) 0.0042(10)
O1 0.0694(10) 0.1060(12) 0.0847(13) 0.0098(10) -0.0118(10) -0.0070(10)

loop_
_atom_type_symbol
_atom_type_description
_atom_type_scat_dispersion_real
_atom_type_scat_dispersion_imag
_atom_type_scat_source
C C 0.0033 0.0016 'International Tables Vol C Tables 4.2.6.8 and 6.1.1.4'
H H 0.0000 0.0000 'International Tables Vol C Tables 4.2.6.8 and 6.1.1.4'
N N 0.0061 0.0033 'International Tables Vol C Tables 4.2.6.8 and 6.1.1.4'
O O 0.0106 0.0060 'International Tables Vol C Tables 4.2.6.8 and 6.1.1.4'

loop_
_geom_angle_atom_site_label_1
_geom_angle_atom_site_label_2
_geom_angle_atom_site_label_3
_geom_angle
C2 C1 C6 118.9(3)
C2 C1 C7 124.1(2)
C6 C1 C7 117.0(2)
C1 C2 C3 120.0(3)
C1 C2 H2 120.0
C3 C2 H2 120.0
C4 C3 C2 120.2(3)
C4 C3 H3 119.9
C2 C3 H3 119.9
C5 C4 C3 120.2(3)
C5 C4 H4 119.9
C3 C4 H4 119.9
C4 C5 C6 120.0(3)
C4 C5 H5 120.0
C6 C5 H5 120.0
C5 C6 C1 120.8(3)
C5 C6 H6 119.6
C1 C6 H6 119.6
O1 C7 N1 122.1(2)
O1 C7 C1 121.3(2)
N1 C7 C1 116.6(2)
N2 C8 C9 120.0(2)
N2 C8 H8 120.0
C9 C8 H8 120.0
C10 C9 C8 123.3(2)
C10 C9 H9 118.4
C8 C9 H9 118.4
C9 C10 C11 128.2(2)
C9 C10 H10 115.9
C11 C10 H10 115.9
C12 C11 C16 117.5(3)
C12 C11 C10 123.3(3)
C16 C11 C10 119.2(3)
C13 C12 C11 121.5(3)
C13 C12 H12 119.3
C11 C12 H12 119.3
C14 C13 C12 120.2(3)
C14 C13 H13 119.9
C12 C13 H13 119.9
C13 C14 C15 119.7(3)
C13 C14 H14 120.2
C15 C14 H14 120.2
C14 C15 C16 120.2(3)
C14 C15 H15 119.9
C16 C15 H15 119.9
C15 C16 C11 120.9(3)
C15 C16 H16 119.5
C11 C16 H16 119.5
C7 N1 N2 119.0(2)
C7 N1 H1A 123.6(15)
N2 N1 H1A 116.9(15)
C8 N2 N1 114.3(2)

loop_
_geom_bond_atom_site_label_1
_geom_bond_atom_site_label_2
_geom_bond_distance
C1 C2 1.378(3)
C1 C6 1.384(3)
C1 C7 1.486(3)
C2 C3 1.389(4)
C2 H2 0.9300
C3 C4 1.378(4)
C3 H3 0.9300
C4 C5 1.356(4)
C4 H4 0.9300
C5 C6 1.382(4)
C5 H5 0.9300
C6 H6 0.9300
C7 O1 1.229(3)
C7 N1 1.349(3)
C8 N2 1.284(3)
C8 C9 1.434(3)
C8 H8 0.9300
C9 C10 1.330(3)
C9 H9 0.9300
C10 C11 1.458(3)
C10 H10 0.9300
C11 C12 1.379(4)
C11 C16 1.380(4)
C12 C13 1.371(4)
C12 H12 0.9300
C13 C14 1.359(5)
C13 H13 0.9300
C14 C15 1.366(4)
C14 H14 0.9300
C15 C16 1.378(4)
C15 H15 0.9300
C16 H16 0.9300
N1 N2 1.386(3)
N1 H1A 0.88(2)

loop_
_geom_hbond_atom_site_label_D
_geom_hbond_atom_site_label_H
_geom_hbond_atom_site_label_A
_geom_hbond_site_symmetry_A
_geom_hbond_distance_DH
_geom_hbond_distance_HA
_geom_hbond_distance_DA
_geom_hbond_angle_DHA
N1 H1A O1 3_465 0.88(2) 2.05(2) 2.898(3) 161(2)

loop_
_geom_torsion_atom_site_label_1
_geom_torsion_atom_site_label_2
_geom_torsion_atom_site_label_3
_geom_torsion_atom_site_label_4
_geom_torsion
C6 C1 C2 C3 2.0(3)
C7 C1 C2 C3 -178.3(2)
C1 C2 C3 C4 -1.2(4)
C2 C3 C4 C5 -0.2(4)
C3 C4 C5 C6 0.8(4)
C4 C5 C6 C1 0.0(4)
C2 C1 C6 C5 -1.4(3)
C7 C1 C6 C5 178.8(2)
C2 C1 C7 O1 -156.8(2)
C6 C1 C7 O1 23.0(3)
C2 C1 C7 N1 24.8(3)
C6 C1 C7 N1 -155.5(2)
N2 C8 C9 C10 -176.6(2)
C8 C9 C10 C11 174.1(2)
C9 C10 C11 C12 -3.7(4)
C9 C10 C11 C16 177.5(2)
C16 C11 C12 C13 0.2(4)
C10 C11 C12 C13 -178.7(3)
C11 C12 C13 C14 -0.2(5)
C12 C13 C14 C15 -0.2(5)
C13 C14 C15 C16 0.7(5)
C14 C15 C16 C11 -0.7(5)
C12 C11 C16 C15 0.3(4)
C10 C11 C16 C15 179.1(2)
O1 C7 N1 N2 -3.2(3)
C1 C7 N1 N2 175.23(19)
C9 C8 N2 N1 176.9(2)
C7 N1 N2 C8 179.2(2)

loop_
_cod_related_entry_id
_cod_related_entry_database
_cod_related_entry_code
1 ChemSpider 5264877
